data_2217543
loop_
_publ_author_name
'Yuan-Yuan Jiang'
'Hong-Hong Lan'
'Dong-Sheng Deng'
'Bao-Ming Ji'

_publ_section_title
;
 Bis(3-methoxy-6-methyl-2-pyridyl) ether
;
_journal_coeditor_code HK2409
_journal_issue 2
_journal_name_full 'Acta Crystallographica Section E'
_journal_page_first o369
_journal_page_last o369
_journal_paper_doi 10.1107/S160053680706775X
_journal_volume 64
_journal_year 2008
_chemical_formula_iupac 'C14 H16 N2 O3'
_chemical_formula_moiety 'C14 H16 N2 O3'
_chemical_formula_sum 'C14 H16 N2 O3'
_chemical_formula_weight 260.29
_chemical_name_systematic
;
Bis(3-methoxy-6-methyl-2-pyridyl) ether
;
_space_group_IT_number 14
_symmetry_cell_setting monoclinic
_symmetry_space_group_name_Hall '-P 2ybc'
_symmetry_space_group_name_H-M 'P 1 21/c 1'
_atom_sites_solution_hydrogens geom
_atom_sites_solution_primary direct
_atom_sites_solution_secondary difmap
_audit_creation_method SHELXL-97
_cell_angle_alpha 90.00
_cell_angle_beta 94.577(3)
_cell_angle_gamma 90.00
_cell_formula_units_Z 4
_cell_length_a 12.146(2)
_cell_length_b 7.5372(15)
_cell_length_c 14.669(3)
_cell_measurement_reflns_used 1190
_cell_measurement_temperature 294(2)
_cell_measurement_theta_max 20.32
_cell_measurement_theta_min 2.79
_cell_volume 1338.6(4)
_computing_cell_refinement 'SAINT (Bruker, 2004)'
_computing_data_collection 'SMART (Bruker, 2004)'
_computing_data_reduction 'SAINT (Bruker, 2004)'
_computing_molecular_graphics 'SHELXTL (Bruker, 2004)'
_computing_publication_material 'SHELXTL (Bruker, 2004)'
_computing_structure_refinement 'SHELXL97 (Sheldrick, 1997)'
_computing_structure_solution 'SHELXS97 (Sheldrick, 1997)'
_diffrn_ambient_temperature 294(2)
_diffrn_measured_fraction_theta_full 0.995
_diffrn_measured_fraction_theta_max 0.995
_diffrn_measurement_device_type 'Bruker SMART CCD area-detector'
_diffrn_measurement_method '\f and \w'
_diffrn_radiation_monochromator graphite
_diffrn_radiation_source 'fine-focus sealed tube'
_diffrn_radiation_type MoK\a
_diffrn_radiation_wavelength 0.71073
_diffrn_reflns_av_R_equivalents 0.0406
_diffrn_reflns_av_sigmaI/netI 0.0421
_diffrn_reflns_limit_h_max 14
_diffrn_reflns_limit_h_min -14
_diffrn_reflns_limit_k_max 8
_diffrn_reflns_limit_k_min -9
_diffrn_reflns_limit_l_max 17
_diffrn_reflns_limit_l_min -17
_diffrn_reflns_number 8226
_diffrn_reflns_theta_full 25.50
_diffrn_reflns_theta_max 25.50
_diffrn_reflns_theta_min 2.79
_exptl_absorpt_coefficient_mu 0.092
_exptl_absorpt_correction_T_max 0.9879
_exptl_absorpt_correction_T_min 0.9740
_exptl_absorpt_correction_type multi-scan
_exptl_absorpt_process_details '(SADABS; Sheldrick, 1996)'
_exptl_crystal_colour colorless
_exptl_crystal_density_diffrn 1.292
_exptl_crystal_density_method 'not measured'
_exptl_crystal_description block
_exptl_crystal_F_000 552
_exptl_crystal_size_max 0.29
_exptl_crystal_size_mid 0.21
_exptl_crystal_size_min 0.13
_refine_diff_density_max 0.130
_refine_diff_density_min -0.110
_refine_ls_extinction_coef 0.0071(19)
_refine_ls_extinction_expression Fc^*^=kFc[1+0.001xFc^2^\l^3^/sin(2\q)]^-1/4^
_refine_ls_extinction_method 'SHELXL97 (Sheldrick, 1997)'
_refine_ls_goodness_of_fit_ref 1.010
_refine_ls_hydrogen_treatment constr
_refine_ls_matrix_type full
_refine_ls_number_parameters 177
_refine_ls_number_reflns 2477
_refine_ls_number_restraints 0
_refine_ls_restrained_S_all 1.010
_refine_ls_R_factor_all 0.1168
_refine_ls_R_factor_gt 0.0480
_refine_ls_shift/su_max 0.000
_refine_ls_shift/su_mean 0.000
_refine_ls_structure_factor_coef Fsqd
_refine_ls_weighting_details 'calc w=1/[\s^2^(Fo^2^)+(0.0653P)^2^+0.0571P] where P=(Fo^2^+2Fc^2^)/3'
_refine_ls_weighting_scheme calc
_refine_ls_wR_factor_gt 0.1134
_refine_ls_wR_factor_ref 0.1465
_reflns_number_gt 1229
_reflns_number_total 2477
_reflns_threshold_expression I>2\s(I)
_cod_data_source_file hk2409.cif
_cod_data_source_block I
_cod_original_sg_symbol_H-M 'P 21/c'
_cod_database_code 2217543
_cod_database_fobs_code 2217543

loop_
_symmetry_equiv_pos_as_xyz
'x, y, z'
'-x, y+1/2, -z+1/2'
'-x, -y, -z'
'x, -y-1/2, z-1/2'

loop_
_atom_site_type_symbol
_atom_site_label
_atom_site_fract_x
_atom_site_fract_y
_atom_site_fract_z
_atom_site_U_iso_or_equiv
_atom_site_adp_type
_atom_site_calc_flag
_atom_site_refinement_flags
_atom_site_occupancy
O O1 0.77209(13) 0.0344(2) 0.12530(11) 0.0774(6) Uani d . 1
O O2 0.97934(14) 0.1001(2) 0.10596(15) 0.0854(6) Uani d . 1
O O3 0.72046(17) -0.3036(3) 0.15773(14) 0.0996(7) Uani d . 1
N N1 0.79139(16) 0.0722(3) 0.28290(16) 0.0669(6) Uani d . 1
N N2 0.59034(19) 0.1178(3) 0.11932(13) 0.0747(7) Uani d . 1
C C1 0.9468(2) 0.1105(3) 0.1925(2) 0.0677(7) Uani d . 1
C C2 0.8363(2) 0.0727(3) 0.2043(2) 0.0630(7) Uani d . 1
C C4 0.8564(2) 0.1129(3) 0.3590(2) 0.0736(8) Uani d . 1
C C5 0.9660(3) 0.1532(4) 0.3532(2) 0.0884(9) Uani d . 1
H H5 1.0099 0.1810 0.4061 0.106 Uiso calc R 1
C C6 1.0115(2) 0.1529(3) 0.2703(2) 0.0837(9) Uani d . 1
H H6 1.0856 0.1813 0.2671 0.100 Uiso calc R 1
C C7 0.8040(2) 0.1079(4) 0.44789(19) 0.0953(9) Uani d . 1
H H7A 0.7319 0.1603 0.4401 0.143 Uiso calc R 1
H H7B 0.8489 0.1731 0.4932 0.143 Uiso calc R 1
H H7C 0.7978 -0.0130 0.4674 0.143 Uiso calc R 1
C C8 1.0953(2) 0.1180(4) 0.0964(2) 0.0986(10) Uani d . 1
H H8A 1.1190 0.2350 0.1148 0.148 Uiso calc R 1
H H8B 1.1096 0.0990 0.0337 0.148 Uiso calc R 1
H H8C 1.1352 0.0318 0.1343 0.148 Uiso calc R 1
C C9 0.6354(2) -0.1871(4) 0.14619(17) 0.0750(8) Uani d . 1
C C10 0.6628(2) -0.0120(4) 0.13349(16) 0.0660(7) Uani d . 1
C C12 0.4831(2) 0.0807(5) 0.11836(18) 0.0813(9) Uani d . 1
C C13 0.4500(3) -0.0916(5) 0.1311(2) 0.0928(10) Uani d . 1
H H13 0.3749 -0.1166 0.1301 0.111 Uiso calc R 1
C C14 0.5245(3) -0.2276(5) 0.14539(19) 0.0889(9) Uani d . 1
H H14 0.5010 -0.3433 0.1542 0.107 Uiso calc R 1
C C15 0.4036(2) 0.2307(5) 0.1025(2) 0.1091(11) Uani d . 1
H H15A 0.3917 0.2861 0.1598 0.164 Uiso calc R 1
H H15B 0.3347 0.1862 0.0749 0.164 Uiso calc R 1
H H15C 0.4332 0.3160 0.0624 0.164 Uiso calc R 1
C C16 0.6933(3) -0.4891(4) 0.1585(2) 0.1124(11) Uani d . 1
H H16A 0.6520 -0.5143 0.2100 0.169 Uiso calc R 1
H H16B 0.7601 -0.5579 0.1627 0.169 Uiso calc R 1
H H16C 0.6498 -0.5190 0.1031 0.169 Uiso calc R 1

loop_
_atom_site_aniso_label
_atom_site_aniso_U_11
_atom_site_aniso_U_22
_atom_site_aniso_U_33
_atom_site_aniso_U_12
_atom_site_aniso_U_13
_atom_site_aniso_U_23
O1 0.0539(11) 0.1004(15) 0.0774(12) -0.0163(10) 0.0011(9) 0.0035(10)
O2 0.0556(12) 0.0860(14) 0.1149(16) -0.0083(9) 0.0090(10) 0.0070(12)
O3 0.0906(15) 0.0842(15) 0.1229(17) 0.0000(12) 0.0017(12) 0.0031(12)
N1 0.0656(14) 0.0569(14) 0.0764(15) -0.0016(10) -0.0059(12) 0.0004(11)
N2 0.0645(15) 0.0939(18) 0.0648(14) -0.0066(14) 0.0002(11) -0.0061(12)
C1 0.0533(16) 0.0486(15) 0.100(2) -0.0005(12) 0.0001(16) 0.0009(15)
C2 0.0559(16) 0.0473(15) 0.083(2) -0.0043(12) -0.0124(15) 0.0040(14)
C4 0.078(2) 0.0514(16) 0.088(2) 0.0046(14) -0.0149(17) -0.0074(14)
C5 0.082(2) 0.068(2) 0.108(3) -0.0014(16) -0.0298(19) -0.0185(18)
C6 0.0581(17) 0.0625(19) 0.128(3) -0.0084(14) -0.0108(19) -0.0091(18)
C7 0.111(2) 0.087(2) 0.086(2) 0.0068(18) -0.0066(18) -0.0127(17)
C8 0.0561(18) 0.091(2) 0.150(3) -0.0090(16) 0.0203(17) 0.006(2)
C9 0.0730(19) 0.077(2) 0.0749(19) -0.0030(17) 0.0040(15) -0.0077(16)
C10 0.0541(16) 0.080(2) 0.0635(17) -0.0112(15) 0.0030(12) -0.0036(15)
C12 0.064(2) 0.112(3) 0.0676(18) -0.0007(18) 0.0036(14) -0.0150(17)
C13 0.0588(18) 0.127(3) 0.094(2) -0.019(2) 0.0089(16) -0.032(2)
C14 0.075(2) 0.099(2) 0.093(2) -0.0320(19) 0.0139(17) -0.0205(19)
C15 0.079(2) 0.145(3) 0.102(2) 0.030(2) -0.0016(17) -0.009(2)
C16 0.146(3) 0.071(2) 0.124(3) -0.006(2) 0.037(2) 0.000(2)

loop_
_atom_type_symbol
_atom_type_description
_atom_type_scat_dispersion_real
_atom_type_scat_dispersion_imag
_atom_type_scat_source
C C 0.0033 0.0016 'International Tables Vol C Tables 4.2.6.8 and 6.1.1.4'
H H 0.0000 0.0000 'International Tables Vol C Tables 4.2.6.8 and 6.1.1.4'
N N 0.0061 0.0033 'International Tables Vol C Tables 4.2.6.8 and 6.1.1.4'
O O 0.0106 0.0060 'International Tables Vol C Tables 4.2.6.8 and 6.1.1.4'

loop_
_geom_angle_atom_site_label_1
_geom_angle_atom_site_label_2
_geom_angle_atom_site_label_3
_geom_angle
C2 O1 C10 117.5(2)
C1 O2 C8 116.6(2)
C9 O3 C16 117.3(2)
C2 N1 C4 118.0(2)
C10 N2 C12 119.0(3)
O2 C1 C6 126.9(3)
O2 C1 C2 117.2(2)
C6 C1 C2 115.9(3)
N1 C2 O1 119.5(2)
N1 C2 C1 125.4(3)
O1 C2 C1 115.1(3)
N1 C4 C5 120.3(3)
N1 C4 C7 117.0(3)
C5 C4 C7 122.7(3)
C4 C5 C6 120.9(3)
C4 C5 H5 119.5
C6 C5 H5 119.5
C1 C6 C5 119.5(3)
C1 C6 H6 120.3
C5 C6 H6 120.3
C4 C7 H7A 109.5
C4 C7 H7B 109.5
H7A C7 H7B 109.5
C4 C7 H7C 109.5
H7A C7 H7C 109.5
H7B C7 H7C 109.5
O2 C8 H8A 109.5
O2 C8 H8B 109.5
H8A C8 H8B 109.5
O2 C8 H8C 109.5
H8A C8 H8C 109.5
H8B C8 H8C 109.5
O3 C9 C10 116.6(2)
O3 C9 C14 126.2(3)
C10 C9 C14 117.1(3)
N2 C10 C9 124.5(2)
N2 C10 O1 115.4(2)
C9 C10 O1 119.7(3)
N2 C12 C13 119.6(3)
N2 C12 C15 117.6(3)
C13 C12 C15 122.9(3)
C14 C13 C12 121.9(3)
C14 C13 H13 119.0
C12 C13 H13 119.0
C13 C14 C9 117.9(3)
C13 C14 H14 121.1
C9 C14 H14 121.1
C12 C15 H15A 109.5
C12 C15 H15B 109.5
H15A C15 H15B 109.5
C12 C15 H15C 109.5
H15A C15 H15C 109.5
H15B C15 H15C 109.5
O3 C16 H16A 109.5
O3 C16 H16B 109.5
H16A C16 H16B 109.5
O3 C16 H16C 109.5
H16A C16 H16C 109.5
H16B C16 H16C 109.5

loop_
_geom_bond_atom_site_label_1
_geom_bond_atom_site_label_2
_geom_bond_distance
O1 C2 1.374(3)
O1 C10 1.388(3)
O2 C1 1.361(3)
O2 C8 1.433(3)
O3 C9 1.356(3)
O3 C16 1.437(3)
N1 C2 1.315(3)
N1 C4 1.350(3)
N2 C12 1.331(3)
C1 C6 1.371(4)
C2 C1 1.396(3)
C4 C5 1.375(4)
C4 C7 1.496(3)
C5 H5 0.9300
C6 C5 1.376(4)
C6 H6 0.9300
C7 H7A 0.9600
C7 H7B 0.9600
C7 H7C 0.9600
C8 H8A 0.9600
C8 H8B 0.9600
C8 H8C 0.9600
C9 C14 1.381(4)
C10 N2 1.321(3)
C10 C9 1.377(4)
C12 C13 1.377(4)
C12 C15 1.493(4)
C13 C14 1.372(4)
C13 H13 0.9300
C14 H14 0.9300
C15 H15A 0.9600
C15 H15B 0.9600
C15 H15C 0.9600
C16 H16A 0.9600
C16 H16B 0.9600
C16 H16C 0.9600

loop_
_geom_hbond_atom_site_label_D
_geom_hbond_atom_site_label_H
_geom_hbond_atom_site_label_A
_geom_hbond_site_symmetry_A
_geom_hbond_distance_DH
_geom_hbond_distance_HA
_geom_hbond_distance_DA
_geom_hbond_angle_DHA
_geom_hbond_publ_flag
C6 H6 O3 2_755 0.93 2.52 3.358(3) 150.0 yes

loop_
_geom_torsion_atom_site_label_1
_geom_torsion_atom_site_label_2
_geom_torsion_atom_site_label_3
_geom_torsion_atom_site_label_4
_geom_torsion
C10 O1 C2 N1 -3.1(3)
C10 O1 C2 C1 177.2(2)
C2 O1 C10 N2 97.5(3)
C2 O1 C10 C9 -88.9(3)
C8 O2 C1 C6 6.7(4)
C8 O2 C1 C2 -172.6(2)
C16 O3 C9 C10 -171.7(2)
C16 O3 C9 C14 7.9(4)
C2 N1 C4 C5 0.0(4)
C2 N1 C4 C7 -178.8(2)
C4 N1 C2 O1 -179.1(2)
C4 N1 C2 C1 0.6(4)
C10 N2 C12 C13 -0.7(4)
C10 N2 C12 C15 179.8(2)
O2 C1 C6 C5 -178.4(2)
C2 C1 C6 C5 1.0(4)
N1 C2 C1 O2 178.3(2)
O1 C2 C1 O2 -2.0(3)
N1 C2 C1 C6 -1.1(4)
O1 C2 C1 C6 178.6(2)
N1 C4 C5 C6 0.0(4)
C7 C4 C5 C6 178.7(3)
C1 C6 C5 C4 -0.5(4)
O3 C9 C14 C13 -178.9(3)
C10 C9 C14 C13 0.7(4)
C9 C10 N2 C12 1.1(4)
O1 C10 N2 C12 174.4(2)
N2 C10 C9 O3 178.5(2)
O1 C10 C9 O3 5.4(4)
N2 C10 C9 C14 -1.1(4)
O1 C10 C9 C14 -174.2(2)
N2 C12 C13 C14 0.3(4)
C15 C12 C13 C14 179.8(3)
C12 C13 C14 C9 -0.3(4)

loop_
_cod_related_entry_id
_cod_related_entry_database
_cod_related_entry_code
1 ChemSpider 21119281
